data_7225322
loop_
_publ_author_name
'Sidelnikov, A. A.'
'Chizhik, S. A.'
'Zakharov, B. A.'
'Chupakhin, A. P.'
'Boldyreva, E. V.'

_publ_section_title
;
 The effect of thermal expansion on photoisomerisation in the crystals of
 [Co(NH3)5NO2]Cl(NO3): different strain origins -- different outcomes
;
_journal_issue 38
_journal_name_full CrystEngComm
_journal_page_first 7276
_journal_paper_doi 10.1039/C6CE00840B
_journal_volume 18
_journal_year 2016
_chemical_formula_moiety 'Co H15 N6 O2, N O3, Cl'
_chemical_formula_sum 'Cl Co H15 N7 O5'
_chemical_formula_weight 287.57
_chemical_name_common nitro-pentaammine-Co(III)-chloride-nitrate
_chemical_name_systematic nitro-pentaammine-Co(III)-chloride-nitrate
_space_group_crystal_system orthorhombic
_space_group_IT_number 62
_space_group_name_Hall '-P 2ac 2n'
_space_group_name_H-M_alt 'P n m a'
_symmetry_space_group_name_Hall '-P 2ac 2n'
_symmetry_space_group_name_H-M 'P n m a'
_atom_sites_solution_hydrogens geom
_atom_sites_solution_primary direct
_atom_sites_solution_secondary difmap
_audit_creation_method SHELXL-2014/7
_audit_update_record
;
2016-03-25 deposited with the CCDC.
2016-05-20 downloaded from the CCDC.
;
_cell_angle_alpha 90
_cell_angle_beta 90
_cell_angle_gamma 90
_cell_formula_units_Z 4
_cell_length_a 14.896(3)
_cell_length_b 7.3587(15)
_cell_length_c 9.6062(17)
_cell_measurement_reflns_used 5887
_cell_measurement_temperature 393(2)
_cell_measurement_theta_max 29.49
_cell_measurement_theta_min 1.45
_cell_volume 1053.0(4)
_computing_cell_refinement 'X-AREA (Stoe & Cie, 2006)'
_computing_data_collection 'X-AREA (Stoe & Cie, 2006)'
_computing_data_reduction 'X-RED (Stoe & Cie, 2006)'
_computing_structure_refinement 'SHELXL-2014/7 (Sheldrick, 2014)'
_computing_structure_solution 'SHELXS-2014/7 (Sheldrick, 2014)'
_diffrn_ambient_temperature 393(2)
_diffrn_detector_area_resol_mean 6.67
_diffrn_measured_fraction_theta_full 0.998
_diffrn_measured_fraction_theta_max 0.998
_diffrn_measurement_device_type 'STOE IPDS 2'
_diffrn_measurement_method \w-scan
_diffrn_radiation_type MoK\a
_diffrn_radiation_wavelength 0.71073
_diffrn_reflns_av_R_equivalents 0.0409
_diffrn_reflns_av_unetI/netI 0.0218
_diffrn_reflns_Laue_measured_fraction_full 0.998
_diffrn_reflns_Laue_measured_fraction_max 0.998
_diffrn_reflns_limit_h_max 18
_diffrn_reflns_limit_h_min -18
_diffrn_reflns_limit_k_max 8
_diffrn_reflns_limit_k_min -9
_diffrn_reflns_limit_l_max 12
_diffrn_reflns_limit_l_min -12
_diffrn_reflns_number 7074
_diffrn_reflns_point_group_measured_fraction_full 0.998
_diffrn_reflns_point_group_measured_fraction_max 0.998
_diffrn_reflns_theta_full 25.242
_diffrn_reflns_theta_max 26.371
_diffrn_reflns_theta_min 2.523
_exptl_absorpt_coefficient_mu 1.898
_exptl_absorpt_correction_T_max 0.7859
_exptl_absorpt_correction_T_min 0.6644
_exptl_absorpt_correction_type numerical
_exptl_absorpt_process_details X-RED
_exptl_crystal_colour orange
_exptl_crystal_density_diffrn 1.814
_exptl_crystal_description prism
_exptl_crystal_F_000 592
_exptl_crystal_size_max 0.300
_exptl_crystal_size_mid 0.200
_exptl_crystal_size_min 0.150
_refine_diff_density_max 0.248
_refine_diff_density_min -0.407
_refine_diff_density_rms 0.071
_refine_ls_extinction_method none
_refine_ls_goodness_of_fit_ref 1.074
_refine_ls_hydrogen_treatment constr
_refine_ls_matrix_type full
_refine_ls_number_parameters 79
_refine_ls_number_reflns 1159
_refine_ls_number_restraints 0
_refine_ls_restrained_S_all 1.074
_refine_ls_R_factor_all 0.0375
_refine_ls_R_factor_gt 0.0287
_refine_ls_shift/su_max 0.000
_refine_ls_shift/su_mean 0.000
_refine_ls_structure_factor_coef Fsqd
_refine_ls_weighting_details 'w=1/[\s^2^(Fo^2^)+(0.0319P)^2^+0.5577P] where P=(Fo^2^+2Fc^2^)/3'
_refine_ls_weighting_scheme calc
_refine_ls_wR_factor_gt 0.0637
_refine_ls_wR_factor_ref 0.0670
_reflns_Friedel_coverage 0.000
_reflns_number_gt 953
_reflns_number_total 1159
_reflns_threshold_expression 'I > 2\s(I)'
_cod_data_source_file c6ce00840b6.cif
_cod_data_source_block 120C
_cod_depositor_comments 'Adding full bibliography for 7225302--7225322.cif.'
_cod_original_cell_volume 1053.0(3)
_cod_database_code 7225322
_shelx_shelxl_version_number 2014/7
_shelx_space_group_comment
;
The symmetry employed for this shelxl refinement is uniquely defined
by the following loop, which should always be used as a source of
symmetry information in preference to the above space-group names.
They are only intended as comments.
;
_shelx_estimated_absorpt_t_min 0.600
_shelx_estimated_absorpt_t_max 0.764

loop_
_space_group_symop_operation_xyz
'x, y, z'
'-x+1/2, -y, z+1/2'
'x+1/2, -y+1/2, -z+1/2'
'-x, y+1/2, -z'
'-x, -y, -z'
'x-1/2, y, -z-1/2'
'-x-1/2, y-1/2, z-1/2'
'x, -y-1/2, z'

loop_
_atom_site_label
_atom_site_type_symbol
_atom_site_fract_x
_atom_site_fract_y
_atom_site_fract_z
_atom_site_U_iso_or_equiv
_atom_site_adp_type
_atom_site_occupancy
_atom_site_site_symmetry_order
_atom_site_calc_flag
_atom_site_refinement_flags_posn
_atom_site_refinement_flags_adp
_atom_site_refinement_flags_occupancy
Cl1 Cl 0.34773(5) 0.2500 0.51852(9) 0.0399(2) Uani 1 2 d S T P
Co1 Co 0.13274(2) 0.2500 0.79557(4) 0.02528(14) Uani 1 2 d S T P
N1 N 0.12388(18) 0.2500 0.5894(3) 0.0364(6) Uani 1 2 d S T P
H1A H 0.1775 0.2738 0.5529 0.055 Uiso 0.5 1 calc R U P
H1B H 0.0849 0.3347 0.5625 0.055 Uiso 0.5 1 calc R U P
H1C H 0.1052 0.1415 0.5604 0.055 Uiso 0.5 1 calc R U P
N2 N 0.22485(12) 0.0594(3) 0.7816(2) 0.0373(5) Uani 1 1 d . . .
H2A H 0.2102 -0.0176 0.7138 0.056 Uiso 1 1 calc R U .
H2B H 0.2283 -0.0004 0.8620 0.056 Uiso 1 1 calc R U .
H2C H 0.2777 0.1099 0.7627 0.056 Uiso 1 1 calc R U .
N3 N 0.03979(12) 0.0635(3) 0.8127(2) 0.0393(5) Uani 1 1 d . . .
H3A H 0.0273 0.0184 0.7289 0.059 Uiso 1 1 calc R U .
H3B H -0.0096 0.1125 0.8490 0.059 Uiso 1 1 calc R U .
H3C H 0.0593 -0.0252 0.8679 0.059 Uiso 1 1 calc R U .
N4 N 0.14567(17) 0.2500 0.9946(3) 0.0346(6) Uani 1 2 d S T P
N5 N 0.41053(18) 0.2500 1.0025(3) 0.0392(7) Uani 1 2 d S T P
O1 O 0.22104(17) 0.2500 1.0466(3) 0.0560(8) Uani 1 2 d S T P
O2 O 0.07955(18) 0.2500 1.0704(3) 0.0547(7) Uani 1 2 d S T P
O3 O 0.40966(14) 0.1049(3) 0.9376(2) 0.0641(6) Uani 1 1 d . . .
O4 O 0.4107(3) 0.2500 1.1304(3) 0.0744(10) Uani 1 2 d S T P

loop_
_atom_site_aniso_label
_atom_site_aniso_U_11
_atom_site_aniso_U_22
_atom_site_aniso_U_33
_atom_site_aniso_U_23
_atom_site_aniso_U_13
_atom_site_aniso_U_12
Cl1 0.0363(4) 0.0435(5) 0.0400(5) 0.000 0.0045(3) 0.000
Co1 0.0220(2) 0.0286(2) 0.0252(2) 0.000 0.00100(16) 0.000
N1 0.0349(14) 0.0438(16) 0.0306(15) 0.000 -0.0015(12) 0.000
N2 0.0340(9) 0.0397(11) 0.0383(11) 0.0007(9) 0.0034(8) 0.0031(9)
N3 0.0338(9) 0.0437(12) 0.0403(11) 0.0005(9) 0.0025(8) -0.0077(9)
N4 0.0322(14) 0.0382(16) 0.0334(15) 0.000 0.0007(12) 0.000
N5 0.0293(14) 0.0443(18) 0.0440(19) 0.000 -0.0018(13) 0.000
O1 0.0376(13) 0.092(2) 0.0382(15) 0.000 -0.0082(12) 0.000
O2 0.0446(14) 0.083(2) 0.0366(14) 0.000 0.0131(12) 0.000
O3 0.0640(12) 0.0520(12) 0.0761(14) -0.0167(12) 0.0094(11) 0.0028(10)
O4 0.091(2) 0.086(2) 0.0459(18) 0.000 -0.0188(17) 0.000

loop_
_atom_type_symbol
_atom_type_description
_atom_type_scat_dispersion_real
_atom_type_scat_dispersion_imag
_atom_type_scat_source
Cl Cl 0.1484 0.1585 'International Tables Vol C Tables 4.2.6.8 and 6.1.1.4'
Co Co 0.3494 0.9721 'International Tables Vol C Tables 4.2.6.8 and 6.1.1.4'
H H 0.0000 0.0000 'International Tables Vol C Tables 4.2.6.8 and 6.1.1.4'
N N 0.0061 0.0033 'International Tables Vol C Tables 4.2.6.8 and 6.1.1.4'
O O 0.0106 0.0060 'International Tables Vol C Tables 4.2.6.8 and 6.1.1.4'

loop_
_geom_angle_atom_site_label_1
_geom_angle_atom_site_label_2
_geom_angle_atom_site_label_3
_geom_angle
_geom_angle_site_symmetry_1
_geom_angle_site_symmetry_3
N4 Co1 N3 89.28(8) . 8_565
N4 Co1 N3 89.28(8) . .
N3 Co1 N3 89.10(13) 8_565 .
N4 Co1 N2 89.88(8) . 8_565
N3 Co1 N2 89.95(9) 8_565 8_565
N3 Co1 N2 178.74(8) . 8_565
N4 Co1 N2 89.88(8) . .
N3 Co1 N2 178.74(8) 8_565 .
N3 Co1 N2 89.95(9) . .
N2 Co1 N2 90.99(12) 8_565 .
N4 Co1 N1 178.06(11) . .
N3 Co1 N1 92.10(8) 8_565 .
N3 Co1 N1 92.10(8) . .
N2 Co1 N1 88.76(8) 8_565 .
N2 Co1 N1 88.76(8) . .
Co1 N1 H1A 109.5 . .
Co1 N1 H1B 109.5 . .
H1A N1 H1B 109.5 . .
Co1 N1 H1C 109.5 . .
H1A N1 H1C 109.5 . .
H1B N1 H1C 109.5 . .
Co1 N2 H2A 109.5 . .
Co1 N2 H2B 109.5 . .
H2A N2 H2B 109.5 . .
Co1 N2 H2C 109.5 . .
H2A N2 H2C 109.5 . .
H2B N2 H2C 109.5 . .
Co1 N3 H3A 109.5 . .
Co1 N3 H3B 109.5 . .
H3A N3 H3B 109.5 . .
Co1 N3 H3C 109.5 . .
H3A N3 H3C 109.5 . .
H3B N3 H3C 109.5 . .
O2 N4 O1 119.6(3) . .
O2 N4 Co1 120.7(2) . .
O1 N4 Co1 119.7(2) . .
O4 N5 O3 120.27(17) . 8_565
O4 N5 O3 120.27(17) . .
O3 N5 O3 119.4(3) 8_565 .

loop_
_geom_bond_atom_site_label_1
_geom_bond_atom_site_label_2
_geom_bond_distance
_geom_bond_site_symmetry_2
Co1 N4 1.922(3) .
Co1 N3 1.956(2) 8_565
Co1 N3 1.956(2) .
Co1 N2 1.9666(19) 8_565
Co1 N2 1.9666(19) .
Co1 N1 1.985(3) .
N1 H1A 0.8900 .
N1 H1B 0.8900 .
N1 H1C 0.8900 .
N2 H2A 0.8900 .
N2 H2B 0.8900 .
N2 H2C 0.8900 .
N3 H3A 0.8900 .
N3 H3B 0.8900 .
N3 H3C 0.8900 .
N4 O2 1.225(4) .
N4 O1 1.229(4) .
N5 O4 1.228(4) .
N5 O3 1.236(2) 8_565
N5 O3 1.236(2) .

loop_
_geom_hbond_atom_site_label_D
_geom_hbond_atom_site_label_H
_geom_hbond_atom_site_label_A
_geom_hbond_distance_DH
_geom_hbond_distance_HA
_geom_hbond_distance_DA
_geom_hbond_angle_DHA
_geom_hbond_site_symmetry_A
N1 H1C O3 0.89 2.93 3.375(3) 113.1 6_557
N1 H1C O3 0.89 2.17 3.033(3) 161.7 2_554
N1 H1B O3 0.89 2.32 3.033(3) 136.6 7_665
N1 H1A Cl1 0.89 2.56 3.403(3) 157.8 .
N2 H2C Cl1 0.89 2.77 3.421(2) 131.5 .
N2 H2B Cl1 0.89 2.63 3.396(2) 144.8 2
N2 H2A O1 0.89 2.56 3.306(3) 141.9 2_554
N2 H2C O3 0.89 2.59 3.152(3) 122.3 .
N3 H3C Cl1 0.89 2.60 3.470(2) 166.7 2
N3 H3B Cl1 0.89 2.68 3.563(2) 174.6 3_456
N3 H3A O3 0.89 2.46 3.103(3) 129.8 6_557
N3 H3C O2 0.89 2.71 3.121(3) 109.2 4_547
N3 H3A O4 0.89 2.38 2.989(3) 126.1 2_554
